data_4335942
loop_
_publ_author_name
'Qingshu Zheng'
'Feilong Yang'
'Mingli Deng'
'Yun Ling'
'Xiaofeng Liu'
'Zhenxia Chen'
'Yunhua Wang'
'Linhong Weng'
'Yaming Zhou'

_publ_section_title
;
 A Porous Metal-Organic Framework Constructed from Carboxylate-Pyrazolate
 Shared Heptanuclear Zinc Clusters: Synthesis, Gas Adsorption, and
 Guest-Dependent Luminescent Properties
;
_journal_name_full 'Inorganic Chemistry'
_journal_page_first 10368
_journal_page_last 10374
_journal_paper_doi 10.1021/ic401092j
_journal_volume 52
_journal_year 2013
_chemical_formula_sum 'C76 H52 N6 O18 Zn7'
_chemical_formula_weight 1794.82
_chemical_name_systematic
;
 ?
;
_space_group_crystal_system triclinic
_space_group_IT_number 2
_space_group_name_Hall '-P 1'
_space_group_name_H-M_alt 'P -1'
_symmetry_space_group_name_Hall '-P 1'
_symmetry_space_group_name_H-M 'P -1'
_atom_sites_solution_hydrogens geom
_audit_creation_method SHELXL-2013
_cell_angle_alpha 75.74(3)
_cell_angle_beta 73.26(3)
_cell_angle_gamma 68.59(3)
_cell_formula_units_Z 1
_cell_length_a 12.880(3)
_cell_length_b 16.861(3)
_cell_length_c 17.325(4)
_cell_measurement_temperature 173(2)
_cell_volume 3312.1(15)
_computing_structure_refinement 'SHELXL-2013 (Sheldrick, 2013)'
_diffrn_ambient_temperature 173(2)
_diffrn_measured_fraction_theta_full 0.998
_diffrn_measured_fraction_theta_max 0.994
_diffrn_radiation_type MoK\a
_diffrn_radiation_wavelength 0.71073
_diffrn_reflns_av_unetI/netI 0.0657
_diffrn_reflns_Laue_measured_fraction_full 0.998
_diffrn_reflns_Laue_measured_fraction_max 0.994
_diffrn_reflns_point_group_measured_fraction_full 0.998
_diffrn_reflns_point_group_measured_fraction_max 0.994
_diffrn_reflns_theta_full 25.242
_diffrn_reflns_theta_max 27.560
_diffrn_reflns_theta_min 1.243
_exptl_absorpt_coefficient_mu 1.287
_exptl_crystal_density_diffrn 0.900
_exptl_crystal_F_000 904
_exptl_crystal_size_max 0.150
_exptl_crystal_size_mid 0.120
_exptl_crystal_size_min 0.100
_refine_diff_density_max 2.004
_refine_diff_density_min -2.206
_refine_diff_density_rms 0.259
_refine_ls_extinction_method none
_refine_ls_goodness_of_fit_ref 1.055
_refine_ls_hydrogen_treatment constr
_refine_ls_matrix_type full
_refine_ls_number_parameters 424
_refine_ls_number_reflns 15215
_refine_ls_number_restraints 36
_refine_ls_restrained_S_all 1.054
_refine_ls_R_factor_all 0.0922
_refine_ls_R_factor_gt 0.0783
_refine_ls_shift/su_max 0.001
_refine_ls_shift/su_mean 0.000
_refine_ls_structure_factor_coef Fsqd
_refine_ls_weighting_details
;
 w=1/[\s^2^(Fo^2^)+(0.1736P)^2^]
 where P=(Fo^2^+2Fc^2^)/3
;
_refine_ls_weighting_scheme calc
_refine_ls_wR_factor_gt 0.2263
_refine_ls_wR_factor_ref 0.2423
_reflns_Friedel_coverage 0.000
_reflns_number_gt 10968
_reflns_number_total 15215
_reflns_threshold_expression 'I > 2\s(I)'
_cod_data_source_file ic401092j_si_002.cif
_cod_data_source_block mo21108as
_cod_original_cell_volume 3311.9(15)
_cod_database_code 4335942
_shelx_space_group_comment
;
The symmetry employed for this shelxl refinement is uniquely defined
by the following loop, which should always be used as a source of
symmetry information in preference to the above space-group names.
They are only intended as comments.
;
_shelx_estimated_absorpt_t_min 0.830
_shelx_estimated_absorpt_t_max 0.882
_shelxl_version_number 2013-2

loop_
_space_group_symop_operation_xyz
'x, y, z'
'-x, -y, -z'

loop_
_atom_site_label
_atom_site_type_symbol
_atom_site_fract_x
_atom_site_fract_y
_atom_site_fract_z
_atom_site_U_iso_or_equiv
_atom_site_adp_type
_atom_site_occupancy
_atom_site_site_symmetry_order
_atom_site_calc_flag
_atom_site_refinement_flags_posn
_atom_site_refinement_flags_adp
_atom_site_refinement_flags_occupancy
Zn1 Zn 0.46949(4) 0.31808(3) 0.04999(3) 0.01137(14) Uani 1 1 d . . .
Zn2 Zn 0.35095(4) 0.44506(3) 0.17775(3) 0.01203(14) Uani 1 1 d . . .
Zn3 Zn 0.61571(4) 0.37509(3) 0.13867(3) 0.01358(14) Uani 1 1 d . . .
Zn4 Zn 0.5000 0.5000 0.0000 0.01476(18) Uani 1 2 d S . P
N1 N 0.2536(3) 0.3894(3) 0.1545(2) 0.0210(9) Uani 1 1 d . . .
N2 N 0.2979(3) 0.3443(3) 0.0918(3) 0.0215(9) Uani 1 1 d . . .
O1 O 0.4861(2) 0.40928(18) 0.09181(17) 0.0114(6) Uani 1 1 d . . .
O2 O 0.4222(3) 0.4645(2) -0.08254(19) 0.0173(7) Uani 1 1 d . . .
O3 O 0.5066(3) 0.3201(2) -0.0680(2) 0.0188(7) Uani 1 1 d . . .
O4 O 0.5650(3) 0.3835(2) 0.2579(2) 0.0233(7) Uani 1 1 d . . .
O5 O 0.3755(3) 0.4123(2) 0.28900(19) 0.0210(7) Uani 1 1 d . . .
O6 O 0.5720(3) 0.2035(2) 0.0841(2) 0.0236(7) Uani 1 1 d . . .
O7 O 0.6592(3) 0.2433(2) 0.1550(2) 0.0231(7) Uani 1 1 d . . .
O8 O 0.2820(3) 0.5693(2) 0.1739(2) 0.0236(8) Uani 1 1 d . . .
O9 O 0.3277(2) 0.5961(2) 0.03632(18) 0.0163(6) Uani 1 1 d . . .
C1 C 0.4618(4) 0.3948(3) -0.1103(2) 0.0137(8) Uani 1 1 d . . .
C11 C 0.4680(2) 0.3928(2) 0.39491(14) 0.0207(10) Uani 1 1 d G . .
C12 C 0.5692(2) 0.3755(2) 0.41888(16) 0.0266(11) Uani 1 1 d G . .
H12A H 0.6399 0.3646 0.3799 0.032 Uiso 1 1 calc R U .
C13 C 0.5671(2) 0.3741(3) 0.49986(18) 0.0302(12) Uani 1 1 d G . .
H13A H 0.6363 0.3623 0.5162 0.036 Uiso 1 1 calc R U .
C8 C 0.4637(3) 0.3901(3) 0.55688(14) 0.0229(10) Uani 1 1 d G . .
C9 C 0.3625(2) 0.4073(3) 0.53291(16) 0.0395(15) Uani 1 1 d G . .
H9A H 0.2919 0.4182 0.5719 0.047 Uiso 1 1 calc R U .
C10 C 0.3646(2) 0.4087(3) 0.45192(18) 0.0345(13) Uani 1 1 d G . .
H10A H 0.2955 0.4205 0.4355 0.041 Uiso 1 1 calc R U .
C25 C 0.1830(2) 0.70467(16) 0.10763(18) 0.0204(10) Uani 1 1 d G . .
C26 C 0.1315(3) 0.7338(2) 0.18220(15) 0.0309(12) Uani 1 1 d G . .
H26A H 0.1554 0.6999 0.2304 0.037 Uiso 1 1 calc R U .
C27 C 0.0451(3) 0.8127(2) 0.18630(15) 0.0339(13) Uani 1 1 d G . .
H27A H 0.0100 0.8326 0.2373 0.041 Uiso 1 1 calc R U .
C22 C 0.0102(3) 0.86240(17) 0.11583(19) 0.0299(12) Uani 1 1 d G . .
C23 C 0.0617(3) 0.83323(19) 0.04126(16) 0.0269(11) Uani 1 1 d G . .
H23A H 0.0378 0.8672 -0.0069 0.032 Uiso 1 1 calc R U .
C24 C 0.1481(3) 0.7544(2) 0.03716(15) 0.0259(11) Uani 1 1 d G . .
H24A H 0.1833 0.7344 -0.0138 0.031 Uiso 1 1 calc R U .
C34 C -0.00369(18) 0.3680(2) 0.12195(18) 0.0194(9) Uani 1 1 d G . .
C35 C -0.0662(2) 0.3310(2) 0.19168(16) 0.0312(12) Uani 1 1 d G . .
H35 H -0.0339 0.3039 0.2381 0.037 Uiso 1 1 calc R U .
C37 C -0.1759(2) 0.3336(2) 0.19344(15) 0.0304(12) Uani 1 1 d G . .
H37 H -0.2186 0.3083 0.2411 0.037 Uiso 1 1 calc R U .
N3 N -0.22321(17) 0.37322(19) 0.12547(16) 0.0169(8) Uani 1 1 d G . .
C38 C -0.1607(2) 0.4102(2) 0.05575(14) 0.0212(10) Uani 1 1 d G . .
H38 H -0.1930 0.4373 0.0093 0.025 Uiso 1 1 calc R U .
C36 C -0.0510(2) 0.4076(2) 0.05398(15) 0.0273(11) Uani 1 1 d G . .
H36 H -0.0083 0.4330 0.0063 0.033 Uiso 1 1 calc R U .
C2 C 0.4608(3) 0.3925(2) -0.19574(14) 0.0177(9) Uani 1 1 d G U .
C3 C 0.3709(2) 0.44868(19) -0.23093(17) 0.0215(10) Uani 1 1 d G U .
H3A H 0.3089 0.4880 -0.2003 0.026 Uiso 1 1 calc R U .
C4 C 0.3716(2) 0.4472(2) -0.31097(17) 0.0247(11) Uani 1 1 d G U .
H4A H 0.3101 0.4856 -0.3350 0.030 Uiso 1 1 calc R U .
C5 C 0.4623(3) 0.3896(2) -0.35581(14) 0.0263(11) Uani 1 1 d G U .
C6 C 0.5523(3) 0.3335(2) -0.32061(18) 0.0359(14) Uani 1 1 d G U .
H6A H 0.6143 0.2941 -0.3513 0.043 Uiso 1 1 calc R U .
C7 C 0.5515(2) 0.3349(2) -0.24058(18) 0.0317(12) Uani 1 1 d G U .
H7A H 0.6130 0.2965 -0.2165 0.038 Uiso 1 1 calc R U .
C17 C 0.8201(3) 0.08197(19) 0.1697(2) 0.0274(11) Uani 1 1 d G . .
H17A H 0.8168 0.1215 0.2018 0.033 Uiso 1 1 calc R U .
C18 C 0.9080(3) 0.0038(2) 0.1672(2) 0.0318(12) Uani 1 1 d G . .
H18A H 0.9648 -0.0102 0.1976 0.038 Uiso 1 1 calc R U .
C19 C 0.9128(3) -0.05403(17) 0.1202(2) 0.0274(11) Uani 1 1 d G . .
C20 C 0.8297(3) -0.0336(2) 0.0758(2) 0.0386(14) Uani 1 1 d G . .
H20A H 0.8330 -0.0731 0.0437 0.046 Uiso 1 1 calc R U .
C21 C 0.7418(3) 0.0446(2) 0.0782(2) 0.0320(13) Uani 1 1 d G . .
H21A H 0.6851 0.0586 0.0478 0.038 Uiso 1 1 calc R U .
C16 C 0.7370(2) 0.10241(16) 0.1252(2) 0.0193(9) Uani 1 1 d G . .
C14 C 0.4711(4) 0.3954(3) 0.3075(3) 0.0162(9) Uani 1 1 d . . .
C15 C 0.6481(4) 0.1905(3) 0.1215(3) 0.0167(9) Uani 1 1 d . . .
C28 C 0.2705(4) 0.6178(3) 0.1039(3) 0.0161(9) Uani 1 1 d . . .
C29 C 0.0646(6) 0.4534(6) 0.2424(5) 0.074(3) Uani 1 1 d . . .
H29A H 0.1119 0.4699 0.2670 0.111 Uiso 1 1 calc R U .
H29B H 0.0250 0.4166 0.2838 0.111 Uiso 1 1 calc R U .
H29C H 0.0082 0.5054 0.2213 0.111 Uiso 1 1 calc R U .
C30 C 0.1406(4) 0.4040(4) 0.1724(4) 0.0298(12) Uani 1 1 d . . .
C31 C 0.1130(4) 0.3685(3) 0.1209(3) 0.0194(9) Uani 1 1 d . . .
C32 C 0.2187(4) 0.3311(4) 0.0701(3) 0.0251(11) Uani 1 1 d . . .
C33 C 0.2373(6) 0.2889(7) -0.0027(6) 0.083(4) Uani 1 1 d . . .
H33A H 0.3193 0.2687 -0.0272 0.124 Uiso 1 1 calc R U .
H33B H 0.1969 0.3309 -0.0431 0.124 Uiso 1 1 calc R U .
H33C H 0.2079 0.2398 0.0153 0.124 Uiso 1 1 calc R U .

loop_
_atom_site_aniso_label
_atom_site_aniso_U_11
_atom_site_aniso_U_22
_atom_site_aniso_U_33
_atom_site_aniso_U_23
_atom_site_aniso_U_13
_atom_site_aniso_U_12
Zn1 0.0087(2) 0.0136(3) 0.0118(3) -0.00379(19) -0.00352(18) -0.00134(18)
Zn2 0.0083(2) 0.0172(3) 0.0097(2) -0.00414(19) -0.00239(18) -0.00133(19)
Zn3 0.0070(2) 0.0212(3) 0.0136(3) -0.0056(2) -0.00307(18) -0.00322(19)
Zn4 0.0157(4) 0.0131(4) 0.0115(3) 0.0008(3) -0.0026(3) -0.0020(3)
N1 0.0073(17) 0.040(2) 0.020(2) -0.0115(18) 0.0005(15) -0.0103(16)
N2 0.0148(18) 0.027(2) 0.029(2) -0.0174(18) 0.0007(16) -0.0098(16)
O1 0.0156(14) 0.0129(14) 0.0079(13) -0.0017(11) -0.0033(11) -0.0061(12)
O2 0.0229(16) 0.0181(16) 0.0155(15) -0.0044(13) -0.0124(13) -0.0045(13)
O3 0.0234(16) 0.0159(16) 0.0176(16) -0.0021(13) -0.0085(13) -0.0041(13)
O4 0.0167(16) 0.037(2) 0.0157(16) -0.0048(15) -0.0065(13) -0.0055(14)
O5 0.0153(15) 0.038(2) 0.0120(15) -0.0060(14) -0.0043(12) -0.0086(14)
O6 0.0240(17) 0.0128(16) 0.0314(19) -0.0037(14) -0.0106(15) 0.0009(13)
O7 0.0177(16) 0.0195(17) 0.0307(19) -0.0098(15) -0.0083(14) 0.0019(13)
O8 0.0261(18) 0.0196(17) 0.0132(16) -0.0053(13) -0.0027(13) 0.0068(14)
O9 0.0122(14) 0.0198(16) 0.0119(15) -0.0035(12) -0.0032(12) 0.0017(12)
C1 0.0126(19) 0.020(2) 0.0086(19) -0.0007(16) -0.0074(16) -0.0026(16)
C11 0.019(2) 0.031(3) 0.015(2) -0.0100(19) 0.0006(18) -0.0087(19)
C12 0.020(2) 0.050(3) 0.011(2) -0.002(2) -0.0035(18) -0.014(2)
C13 0.026(3) 0.050(3) 0.016(2) -0.005(2) -0.004(2) -0.015(2)
C8 0.028(2) 0.032(3) 0.012(2) -0.0042(19) -0.0067(19) -0.010(2)
C9 0.034(3) 0.077(5) 0.013(2) -0.014(3) -0.001(2) -0.022(3)
C10 0.031(3) 0.067(4) 0.010(2) -0.010(2) -0.003(2) -0.020(3)
C25 0.017(2) 0.014(2) 0.022(2) -0.0078(19) -0.0006(18) 0.0040(17)
C26 0.036(3) 0.026(3) 0.019(3) -0.003(2) -0.002(2) 0.000(2)
C27 0.034(3) 0.031(3) 0.021(3) -0.006(2) -0.012(2) 0.014(2)
C22 0.027(3) 0.016(2) 0.030(3) -0.004(2) -0.001(2) 0.007(2)
C23 0.035(3) 0.023(3) 0.014(2) 0.0017(19) -0.005(2) -0.002(2)
C24 0.026(3) 0.025(3) 0.017(2) -0.003(2) 0.000(2) -0.001(2)
C34 0.012(2) 0.025(2) 0.024(2) -0.0042(19) -0.0087(18) -0.0049(18)
C35 0.014(2) 0.049(3) 0.028(3) 0.013(2) -0.013(2) -0.013(2)
C37 0.016(2) 0.047(3) 0.028(3) 0.009(2) -0.012(2) -0.013(2)
N3 0.0133(17) 0.022(2) 0.0166(19) -0.0022(15) -0.0043(15) -0.0063(15)
C38 0.011(2) 0.031(3) 0.024(2) -0.003(2) -0.0098(18) -0.0068(19)
C36 0.017(2) 0.048(3) 0.019(2) 0.001(2) -0.0055(19) -0.017(2)
C2 0.023(2) 0.022(2) 0.011(2) -0.0021(17) -0.0067(18) -0.0083(19)
C3 0.028(2) 0.020(2) 0.017(2) -0.0079(19) -0.0102(19) -0.0011(19)
C4 0.035(3) 0.025(3) 0.016(2) -0.0020(19) -0.015(2) -0.005(2)
C5 0.033(3) 0.036(3) 0.013(2) -0.004(2) -0.004(2) -0.017(2)
C6 0.037(3) 0.057(4) 0.014(2) -0.017(2) -0.012(2) -0.003(3)
C7 0.033(3) 0.043(3) 0.022(3) -0.015(2) -0.011(2) -0.003(2)
C17 0.023(2) 0.024(3) 0.031(3) -0.009(2) -0.007(2) 0.002(2)
C18 0.026(3) 0.025(3) 0.039(3) -0.006(2) -0.015(2) 0.005(2)
C19 0.027(3) 0.017(2) 0.026(3) -0.006(2) -0.005(2) 0.0088(19)
C20 0.036(3) 0.030(3) 0.047(4) -0.020(3) -0.017(3) 0.008(2)
C21 0.034(3) 0.021(3) 0.038(3) -0.010(2) -0.025(3) 0.010(2)
C16 0.012(2) 0.018(2) 0.024(2) -0.0034(18) -0.0043(18) -0.0001(17)
C14 0.016(2) 0.019(2) 0.013(2) -0.0018(17) -0.0044(17) -0.0039(17)
C15 0.0108(19) 0.016(2) 0.017(2) -0.0012(17) -0.0019(16) 0.0009(16)
C28 0.014(2) 0.009(2) 0.023(2) -0.0014(17) -0.0059(17) 0.0010(16)
C29 0.029(3) 0.142(8) 0.074(6) -0.081(6) 0.028(3) -0.041(4)
C30 0.010(2) 0.049(3) 0.036(3) -0.019(3) 0.000(2) -0.011(2)
C31 0.0057(19) 0.031(3) 0.021(2) -0.0061(19) 0.0002(17) -0.0056(17)
C32 0.012(2) 0.038(3) 0.028(3) -0.015(2) -0.0024(19) -0.006(2)
C33 0.028(3) 0.138(8) 0.111(7) -0.105(7) 0.018(4) -0.029(4)

loop_
_atom_type_symbol
_atom_type_description
_atom_type_scat_dispersion_real
_atom_type_scat_dispersion_imag
_atom_type_scat_source
C C 0.0033 0.0016 'International Tables Vol C Tables 4.2.6.8 and 6.1.1.4'
H H 0.0000 0.0000 'International Tables Vol C Tables 4.2.6.8 and 6.1.1.4'
N N 0.0061 0.0033 'International Tables Vol C Tables 4.2.6.8 and 6.1.1.4'
O O 0.0106 0.0060 'International Tables Vol C Tables 4.2.6.8 and 6.1.1.4'
Zn Zn 0.2839 1.4301 'International Tables Vol C Tables 4.2.6.8 and 6.1.1.4'

loop_
_geom_angle_atom_site_label_1
_geom_angle_atom_site_label_2
_geom_angle_atom_site_label_3
_geom_angle
_geom_angle_site_symmetry_1
_geom_angle_site_symmetry_3
O1 Zn1 O3 118.99(13) . .
O1 Zn1 O6 112.70(13) . .
O3 Zn1 O6 100.24(14) . .
O1 Zn1 N2 97.76(13) . .
O3 Zn1 N2 108.95(15) . .
O6 Zn1 N2 119.33(17) . .
O1 Zn1 Zn4 36.58(9) . .
O3 Zn1 Zn4 83.40(10) . .
O6 Zn1 Zn4 132.45(10) . .
N2 Zn1 Zn4 103.39(12) . .
O1 Zn1 Zn2 36.50(8) . .
O3 Zn1 Zn2 139.87(10) . .
O6 Zn1 Zn2 118.08(11) . .
N2 Zn1 Zn2 63.42(11) . .
Zn4 Zn1 Zn2 62.55(3) . .
O8 Zn2 O1 114.87(14) . .
O8 Zn2 O5 99.73(14) . .
O1 Zn2 O5 115.87(13) . .
O8 Zn2 N1 113.52(17) . .
O1 Zn2 N1 98.86(13) . .
O5 Zn2 N1 114.86(16) . .
O8 Zn2 Zn3 116.46(12) . .
O1 Zn2 Zn3 35.96(9) . .
O5 Zn2 Zn3 80.85(10) . .
N1 Zn2 Zn3 123.52(11) . .
O8 Zn2 Zn1 136.20(10) . .
O1 Zn2 Zn1 36.62(8) . .
O5 Zn2 Zn1 121.78(10) . .
N1 Zn2 Zn1 63.38(11) . .
Zn3 Zn2 Zn1 62.81(3) . .
O1 Zn3 O4 109.99(13) . .
O1 Zn3 N3 147.9(5) . 1_655
O4 Zn3 N3 96.6(5) . 1_655
O1 Zn3 O7 101.17(13) . .
O4 Zn3 O7 95.28(15) . .
N3 Zn3 O7 93.7(6) 1_655 .
O1 Zn3 Zn2 36.90(8) . .
O4 Zn3 Zn2 73.12(10) . .
N3 Zn3 Zn2 158.0(6) 1_655 .
O7 Zn3 Zn2 106.35(10) . .
O1 Zn3 Zn4 36.05(9) . .
O4 Zn3 Zn4 126.55(10) . .
N3 Zn3 Zn4 112.9(5) 1_655 .
O7 Zn3 Zn4 124.33(10) . .
Zn2 Zn3 Zn4 62.90(3) . .
O1 Zn4 O1 180.00(14) 2_665 .
O1 Zn4 O9 82.07(12) 2_665 .
O1 Zn4 O9 97.93(12) . .
O1 Zn4 O9 97.93(12) 2_665 2_665
O1 Zn4 O9 82.07(12) . 2_665
O9 Zn4 O9 180.0 . 2_665
O1 Zn4 O2 98.73(12) 2_665 2_665
O1 Zn4 O2 81.27(12) . 2_665
O9 Zn4 O2 93.61(11) . 2_665
O9 Zn4 O2 86.39(11) 2_665 2_665
O1 Zn4 O2 81.27(12) 2_665 .
O1 Zn4 O2 98.73(12) . .
O9 Zn4 O2 86.39(11) . .
O9 Zn4 O2 93.61(11) 2_665 .
O2 Zn4 O2 180.0 2_665 .
O1 Zn4 Zn1 37.00(8) 2_665 2_665
O1 Zn4 Zn1 143.00(8) . 2_665
O9 Zn4 Zn1 72.88(9) . 2_665
O9 Zn4 Zn1 107.12(9) 2_665 2_665
O2 Zn4 Zn1 64.15(9) 2_665 2_665
O2 Zn4 Zn1 115.85(9) . 2_665
O1 Zn4 Zn1 143.00(8) 2_665 .
O1 Zn4 Zn1 37.00(8) . .
O9 Zn4 Zn1 107.12(9) . .
O9 Zn4 Zn1 72.88(9) 2_665 .
O2 Zn4 Zn1 115.85(9) 2_665 .
O2 Zn4 Zn1 64.15(9) . .
Zn1 Zn4 Zn1 180.000(16) 2_665 .
O1 Zn4 Zn3 35.42(9) 2_665 2_665
O1 Zn4 Zn3 144.58(9) . 2_665
O9 Zn4 Zn3 62.21(8) . 2_665
O9 Zn4 Zn3 117.79(8) 2_665 2_665
O2 Zn4 Zn3 126.12(8) 2_665 2_665
O2 Zn4 Zn3 53.88(8) . 2_665
Zn1 Zn4 Zn3 62.86(3) 2_665 2_665
Zn1 Zn4 Zn3 117.14(3) . 2_665
O1 Zn4 Zn3 144.59(9) 2_665 .
O1 Zn4 Zn3 35.42(9) . .
O9 Zn4 Zn3 117.79(8) . .
O9 Zn4 Zn3 62.21(8) 2_665 .
O2 Zn4 Zn3 53.88(8) 2_665 .
O2 Zn4 Zn3 126.12(8) . .
Zn1 Zn4 Zn3 117.14(3) 2_665 .
Zn1 Zn4 Zn3 62.86(3) . .
Zn3 Zn4 Zn3 180.00(3) 2_665 .
C30 N1 N2 106.7(4) . .
C30 N1 Zn2 133.0(3) . .
N2 N1 Zn2 117.6(3) . .
C32 N2 N1 110.9(4) . .
C32 N2 Zn1 134.8(3) . .
N1 N2 Zn1 114.2(3) . .
Zn3 O1 Zn4 108.54(14) . .
Zn3 O1 Zn2 107.14(13) . .
Zn4 O1 Zn2 113.32(14) . .
Zn3 O1 Zn1 114.70(14) . .
Zn4 O1 Zn1 106.42(13) . .
Zn2 O1 Zn1 106.88(14) . .
C1 O2 Zn4 124.7(3) . .
C1 O3 Zn1 114.8(3) . .
C14 O4 Zn3 134.0(3) . .
C14 O5 Zn2 124.6(3) . .
C15 O6 Zn1 124.1(3) . .
C15 O7 Zn3 135.5(3) . .
C28 O8 Zn2 118.9(3) . .
C28 O9 Zn4 132.0(3) . .
O2 C1 O3 123.5(4) . .
O2 C1 C2 121.0(4) . .
O3 C1 C2 115.5(3) . .
C12 C11 C10 120.0 . .
C12 C11 C14 119.5(2) . .
C10 C11 C14 120.5(2) . .
C13 C12 C11 120.0 . .
C13 C12 H12A 120.0 . .
C11 C12 H12A 120.0 . .
C12 C13 C8 120.0 . .
C12 C13 H13A 120.0 . .
C8 C13 H13A 120.0 . .
C9 C8 C13 120.0 . .
C9 C8 C5 120.5(11) . 1_556
C13 C8 C5 119.5(11) . 1_556
C10 C9 C8 120.0 . .
C10 C9 H9A 120.0 . .
C8 C9 H9A 120.0 . .
C9 C10 C11 120.0 . .
C9 C10 H10A 120.0 . .
C11 C10 H10A 120.0 . .
C26 C25 C24 120.0 . .
C26 C25 C28 120.1(3) . .
C24 C25 C28 119.8(3) . .
C27 C26 C25 120.0 . .
C27 C26 H26A 120.0 . .
C25 C26 H26A 120.0 . .
C26 C27 C22 120.0 . .
C26 C27 H27A 120.0 . .
C22 C27 H27A 120.0 . .
C27 C22 C23 120.0 . .
C27 C22 C19 120.4(12) . 1_465
C23 C22 C19 119.5(11) . 1_465
C24 C23 C22 120.0 . .
C24 C23 H23A 120.0 . .
C22 C23 H23A 120.0 . .
C23 C24 C25 120.0 . .
C23 C24 H24A 120.0 . .
C25 C24 H24A 120.0 . .
C35 C34 C36 120.0 . .
C35 C34 C31 120.2(3) . .
C36 C34 C31 119.8(3) . .
C37 C35 C34 120.0 . .
C37 C35 H35 120.0 . .
C34 C35 H35 120.0 . .
N3 C37 C35 120.0 . .
N3 C37 H37 120.0 . .
C35 C37 H37 120.0 . .
C37 N3 C38 120.0 . .
C37 N3 Zn3 115.30(15) . 1_455
C38 N3 Zn3 124.67(15) . 1_455
C36 C38 N3 120.0 . .
C36 C38 H38 120.0 . .
N3 C38 H38 120.0 . .
C38 C36 C34 120.0 . .
C38 C36 H36 120.0 . .
C34 C36 H36 120.0 . .
C3 C2 C7 120.0 . .
C3 C2 C1 120.4(2) . .
C7 C2 C1 119.6(2) . .
C2 C3 C4 120.0 . .
C2 C3 H3A 120.0 . .
C4 C3 H3A 120.0 . .
C5 C4 C3 120.0 . .
C5 C4 H4A 120.0 . .
C3 C4 H4A 120.0 . .
C6 C5 C4 120.0 . .
C6 C5 C8 120.4(11) . 1_554
C4 C5 C8 119.6(11) . 1_554
C5 C6 C7 120.0 . .
C5 C6 H6A 120.0 . .
C7 C6 H6A 120.0 . .
C6 C7 C2 120.0 . .
C6 C7 H7A 120.0 . .
C2 C7 H7A 120.0 . .
C18 C17 C16 120.0 . .
C18 C17 H17A 120.0 . .
C16 C17 H17A 120.0 . .
C19 C18 C17 120.0 . .
C19 C18 H18A 120.0 . .
C17 C18 H18A 120.0 . .
C18 C19 C20 120.0 . .
C18 C19 C22 119.7(12) . 1_645
C20 C19 C22 120.2(11) . 1_645
C19 C20 C21 120.0 . .
C19 C20 H20A 120.0 . .
C21 C20 H20A 120.0 . .
C20 C21 C16 120.0 . .
C20 C21 H21A 120.0 . .
C16 C21 H21A 120.0 . .
C21 C16 C17 120.0 . .
C21 C16 C15 119.7(3) . .
C17 C16 C15 120.1(3) . .
O4 C14 O5 124.9(4) . .
O4 C14 C11 118.4(4) . .
O5 C14 C11 116.7(4) . .
O7 C15 O6 126.6(4) . .
O7 C15 C16 116.3(4) . .
O6 C15 C16 117.1(4) . .
O9 C28 O8 124.3(4) . .
O9 C28 C25 120.0(4) . .
O8 C28 C25 115.6(4) . .
C30 C29 H29A 109.5 . .
C30 C29 H29B 109.5 . .
H29A C29 H29B 109.5 . .
C30 C29 H29C 109.5 . .
H29A C29 H29C 109.5 . .
H29B C29 H29C 109.5 . .
N1 C30 C31 109.8(4) . .
N1 C30 C29 119.8(5) . .
C31 C30 C29 130.4(4) . .
C30 C31 C32 104.1(4) . .
C30 C31 C34 126.9(4) . .
C32 C31 C34 129.0(4) . .
N2 C32 C31 108.5(4) . .
N2 C32 C33 124.8(5) . .
C31 C32 C33 126.6(5) . .
C32 C33 H33A 109.5 . .
C32 C33 H33B 109.5 . .
H33A C33 H33B 109.5 . .
C32 C33 H33C 109.5 . .
H33A C33 H33C 109.5 . .
H33B C33 H33C 109.5 . .

loop_
_geom_bond_atom_site_label_1
_geom_bond_atom_site_label_2
_geom_bond_distance
_geom_bond_site_symmetry_2
Zn1 O1 1.953(3) .
Zn1 O3 1.955(3) .
Zn1 O6 1.962(3) .
Zn1 N2 2.031(4) .
Zn1 Zn4 3.1126(9) .
Zn1 Zn2 3.1329(13) .
Zn2 O8 1.946(3) .
Zn2 O1 1.947(3) .
Zn2 O5 1.954(3) .
Zn2 N1 1.987(4) .
Zn2 Zn3 3.0992(12) .
Zn3 O1 1.904(3) .
Zn3 O4 2.003(3) .
Zn3 N3 2.010(3) 1_655
Zn3 O7 2.050(3) .
Zn3 Zn4 3.1156(13) .
Zn4 O1 1.934(3) 2_665
Zn4 O1 1.934(3) .
Zn4 O9 2.240(3) .
Zn4 O9 2.240(3) 2_665
Zn4 O2 2.257(3) 2_665
Zn4 O2 2.257(3) .
Zn4 Zn1 3.1125(9) 2_665
Zn4 Zn3 3.1156(13) 2_665
N1 C30 1.339(6) .
N1 N2 1.347(5) .
N2 C32 1.289(6) .
O2 C1 1.254(5) .
O3 C1 1.309(5) .
O4 C14 1.245(5) .
O5 C14 1.276(5) .
O6 C15 1.251(6) .
O7 C15 1.244(5) .
O8 C28 1.300(6) .
O9 C28 1.250(5) .
C1 C2 1.495(4) .
C11 C12 1.3900 .
C11 C10 1.3900 .
C11 C14 1.494(5) .
C12 C13 1.3900 .
C12 H12A 0.9500 .
C13 C8 1.3900 .
C13 H13A 0.9500 .
C8 C9 1.3900 .
C8 C5 1.506(3) 1_556
C9 C10 1.3900 .
C9 H9A 0.9500 .
C10 H10A 0.9500 .
C25 C26 1.3900 .
C25 C24 1.3900 .
C25 C28 1.490(5) .
C26 C27 1.3900 .
C26 H26A 0.9500 .
C27 C22 1.3900 .
C27 H27A 0.9500 .
C22 C23 1.3900 .
C22 C19 1.508(5) 1_465
C23 C24 1.3900 .
C23 H23A 0.9500 .
C24 H24A 0.9500 .
C34 C35 1.3900 .
C34 C36 1.3900 .
C34 C31 1.500(5) .
C35 C37 1.3900 .
C35 H35 0.9500 .
C37 N3 1.3900 .
C37 H37 0.9500 .
N3 C38 1.3900 .
N3 Zn3 2.010(2) 1_455
C38 C36 1.3900 .
C38 H38 0.9500 .
C36 H36 0.9500 .
C2 C3 1.3900 .
C2 C7 1.3900 .
C3 C4 1.3900 .
C3 H3A 0.9500 .
C4 C5 1.3900 .
C4 H4A 0.9500 .
C5 C6 1.3900 .
C5 C8 1.506(3) 1_554
C6 C7 1.3900 .
C6 H6A 0.9500 .
C7 H7A 0.9500 .
C17 C18 1.3900 .
C17 C16 1.3900 .
C17 H17A 0.9500 .
C18 C19 1.3900 .
C18 H18A 0.9500 .
C19 C20 1.3900 .
C19 C22 1.508(5) 1_645
C20 C21 1.3900 .
C20 H20A 0.9500 .
C21 C16 1.3900 .
C21 H21A 0.9500 .
C16 C15 1.509(5) .
C29 C30 1.530(7) .
C29 H29A 0.9800 .
C29 H29B 0.9800 .
C29 H29C 0.9800 .
C30 C31 1.372(7) .
C31 C32 1.408(6) .
C32 C33 1.515(8) .
C33 H33A 0.9800 .
C33 H33B 0.9800 .
C33 H33C 0.9800 .
